data_7055964
loop_
_publ_author_name
'Dodds, Christopher A.'
'Hobday, Claire L.'
'Kennedy, Alan R.'
'McKellar, Scott C.'
'Smillie, Katy'
'Walls, Aiden'

_publ_section_title
;
 Ag(i) bipyridyl coordination polymers containing functional anions
;
_journal_issue 4
_journal_name_full 'New J. Chem.'
_journal_page_first 1574
_journal_paper_doi 10.1039/C6NJ03555H
_journal_volume 41
_journal_year 2017
_chemical_formula_sum 'C27.5 H25.5 Ag Cl0.99 N6.51 O4 S'
_chemical_formula_weight 686.02
_chemical_name_systematic
;
 ?
;
_space_group_IT_number 2
_symmetry_cell_setting triclinic
_symmetry_space_group_name_Hall '-P 1'
_symmetry_space_group_name_H-M 'P -1'
_atom_sites_solution_hydrogens geom
_atom_sites_solution_primary direct
_atom_sites_solution_secondary difmap
_audit_creation_method SHELXL-97
_audit_update_record
;
2016-11-14 deposited with the CCDC.
2017-01-19 downloaded from the CCDC.
;
_cell_angle_alpha 81.629(2)
_cell_angle_beta 73.899(2)
_cell_angle_gamma 70.341(2)
_cell_formula_units_Z 2
_cell_length_a 11.1773(4)
_cell_length_b 11.6004(4)
_cell_length_c 12.1880(4)
_cell_measurement_reflns_used 6415
_cell_measurement_temperature 120(2)
_cell_measurement_theta_max 27.48
_cell_measurement_theta_min 1.00
_cell_volume 1427.43(9)
_computing_cell_refinement DENZO
_computing_data_collection COLLECT
_computing_data_reduction 'DENZO & sadabs'
_computing_molecular_graphics MERCURY
_computing_publication_material SHELXL
_computing_structure_refinement 'SHELXL-97 (Sheldrick, 1997)'
_computing_structure_solution SIR92
_diffrn_ambient_temperature 120(2)
_diffrn_measured_fraction_theta_full 0.991
_diffrn_measured_fraction_theta_max 0.991
_diffrn_measurement_device_type 'Nonius Kappa CCD'
_diffrn_measurement_method '\f and \w scans'
_diffrn_radiation_monochromator graphite
_diffrn_radiation_source 'rotating anode'
_diffrn_radiation_type MoK\a
_diffrn_radiation_wavelength 0.71073
_diffrn_reflns_av_R_equivalents 0.0595
_diffrn_reflns_av_sigmaI/netI 0.0529
_diffrn_reflns_limit_h_max 14
_diffrn_reflns_limit_h_min -14
_diffrn_reflns_limit_k_max 15
_diffrn_reflns_limit_k_min -15
_diffrn_reflns_limit_l_max 15
_diffrn_reflns_limit_l_min -15
_diffrn_reflns_number 31937
_diffrn_reflns_theta_full 27.58
_diffrn_reflns_theta_max 27.58
_diffrn_reflns_theta_min 3.49
_exptl_absorpt_coefficient_mu 0.918
_exptl_absorpt_correction_T_max 1.000
_exptl_absorpt_correction_T_min 0.793
_exptl_absorpt_correction_type multi-scan
_exptl_absorpt_process_details sadabs
_exptl_crystal_colour orange
_exptl_crystal_density_diffrn 1.596
_exptl_crystal_density_method 'not measured'
_exptl_crystal_description slab
_exptl_crystal_F_000 696
_exptl_crystal_size_max 0.42
_exptl_crystal_size_mid 0.22
_exptl_crystal_size_min 0.08
_refine_diff_density_max 0.766
_refine_diff_density_min -0.692
_refine_diff_density_rms 0.093
_refine_ls_extinction_method none
_refine_ls_goodness_of_fit_ref 1.035
_refine_ls_hydrogen_treatment mixed
_refine_ls_matrix_type full
_refine_ls_number_parameters 384
_refine_ls_number_reflns 6545
_refine_ls_number_restraints 0
_refine_ls_restrained_S_all 1.035
_refine_ls_R_factor_all 0.0624
_refine_ls_R_factor_gt 0.0392
_refine_ls_shift/su_max 0.002
_refine_ls_shift/su_mean 0.000
_refine_ls_structure_factor_coef Fsqd
_refine_ls_weighting_details 'calc w=1/[\s^2^(Fo^2^)+(0.0381P)^2^+1.3880P] where P=(Fo^2^+2Fc^2^)/3'
_refine_ls_weighting_scheme calc
_refine_ls_wR_factor_gt 0.0831
_refine_ls_wR_factor_ref 0.0917
_reflns_number_gt 5044
_reflns_number_total 6545
_reflns_threshold_expression I>2\s(I)
_cod_data_source_file c6nj03555h2.cif
_cod_data_source_block dw1dye
_cod_depositor_comments 'Adding full bibliography for 7055960--7055969.cif.'
_cod_original_sg_symbol_H-M P-1
_cod_original_formula_sum 'C27.50 H25.50 Ag Cl0.99 N6.51 O4 S'
_cod_database_code 7055964

loop_
_symmetry_equiv_pos_as_xyz
'x, y, z'
'-x, -y, -z'

loop_
_atom_site_label
_atom_site_type_symbol
_atom_site_fract_x
_atom_site_fract_y
_atom_site_fract_z
_atom_site_U_iso_or_equiv
_atom_site_adp_type
_atom_site_occupancy
_atom_site_symmetry_multiplicity
_atom_site_calc_flag
_atom_site_refinement_flags
_atom_site_disorder_assembly
_atom_site_disorder_group
Ag1 Ag 0.66976(2) 1.34070(2) -0.560578(19) 0.02696(9) Uani 1 1 d . . .
Cl1 Cl 0.91890(19) 0.91214(19) -0.55158(17) 0.0452(7) Uani 0.493(4) 1 d P A 1
Cl2 Cl 1.0095(4) 0.8304(4) -0.3465(3) 0.0485(9) Uani 0.493(4) 1 d P A 1
S1 S 0.71222(7) 0.59261(7) 0.52747(6) 0.02507(17) Uani 1 1 d . . .
O1 O 0.5867(2) 0.6071(2) 0.50556(18) 0.0329(5) Uani 1 1 d . . .
O2 O 0.7016(2) 0.6765(2) 0.61055(18) 0.0376(6) Uani 1 1 d . . .
O3 O 0.7837(2) 0.4666(2) 0.5543(2) 0.0424(6) Uani 1 1 d . . .
O4 O 1.4595(3) 0.8430(2) -0.33869(18) 0.0333(5) Uani 1 1 d . . .
N1 N 1.0292(3) 0.7640(3) 0.0917(2) 0.0376(7) Uani 1 1 d . . .
N2 N 1.1476(3) 0.7068(3) 0.0680(2) 0.0363(7) Uani 1 1 d . . .
N3 N 0.6801(2) 1.2075(2) -0.4162(2) 0.0226(5) Uani 1 1 d . . .
N4 N 0.6257(2) 0.8738(2) -0.11605(19) 0.0233(5) Uani 1 1 d . . .
N5 N 0.6157(2) 0.7981(2) -0.0170(2) 0.0233(5) Uani 1 1 d . . .
N6 N 0.6809(2) 0.4563(2) 0.28331(19) 0.0199(5) Uani 1 1 d . . .
C1 C 0.8098(3) 0.6381(3) 0.3973(2) 0.0220(6) Uani 1 1 d . . .
C2 C 0.7521(3) 0.7369(3) 0.3297(3) 0.0310(7) Uani 1 1 d . . .
H2 H 0.6605 0.7776 0.3517 0.037 Uiso 1 1 calc R . .
C3 C 0.8274(3) 0.7758(3) 0.2309(3) 0.0351(8) Uani 1 1 d . . .
H3 H 0.7877 0.8429 0.1844 0.042 Uiso 1 1 calc R . .
C4 C 0.9614(3) 0.7170(3) 0.1993(2) 0.0323(7) Uani 1 1 d . . .
C5 C 1.0198(3) 0.6196(3) 0.2674(3) 0.0321(7) Uani 1 1 d . . .
H5 H 1.1118 0.5809 0.2468 0.038 Uiso 1 1 calc R . .
C6 C 0.9434(3) 0.5785(3) 0.3661(3) 0.0291(7) Uani 1 1 d . . .
H6 H 0.9826 0.5101 0.4117 0.035 Uiso 1 1 calc R . .
C7 C 1.2197(3) 0.7486(3) -0.0388(3) 0.0329(7) Uani 1 1 d . . .
C8 C 1.3521(3) 0.6876(3) -0.0640(3) 0.0323(7) Uani 1 1 d . . .
H8 H 1.3873 0.6242 -0.0122 0.039 Uiso 1 1 calc R . .
C9 C 1.4352(3) 0.7170(3) -0.1636(3) 0.0298(7) Uani 1 1 d . . .
H9 H 1.5265 0.6742 -0.1802 0.036 Uiso 1 1 calc R . .
C10 C 1.3832(3) 0.8100(3) -0.2390(2) 0.0281(7) Uani 1 1 d . . .
C11 C 1.2494(3) 0.8719(3) -0.2150(3) 0.0328(7) Uani 1 1 d . . .
H11 H 1.2144 0.9346 -0.2674 0.039 Uiso 1 1 calc R . .
C12 C 1.1668(3) 0.8425(3) -0.1148(3) 0.0347(8) Uani 1 1 d . . .
H12 H 1.0756 0.8854 -0.0977 0.042 Uiso 1 1 calc R . .
C13 C 0.6169(3) 1.1237(3) -0.3996(2) 0.0257(6) Uani 1 1 d . . .
H13 H 0.5763 1.1184 -0.4568 0.031 Uiso 1 1 calc R . .
C14 C 0.6084(3) 1.0449(3) -0.3031(2) 0.0261(6) Uani 1 1 d . . .
H14 H 0.5619 0.9878 -0.2945 0.031 Uiso 1 1 calc R . .
C15 C 0.6682(3) 1.0498(2) -0.2186(2) 0.0203(6) Uani 1 1 d . . .
C16 C 0.7353(3) 1.1356(3) -0.2373(2) 0.0237(6) Uani 1 1 d . . .
H16 H 0.7789 1.1416 -0.1826 0.028 Uiso 1 1 calc R . .
C17 C 0.7382(3) 1.2117(3) -0.3355(2) 0.0242(6) Uani 1 1 d . . .
H17 H 0.7837 1.2699 -0.3462 0.029 Uiso 1 1 calc R . .
C18 C 0.6615(3) 0.9673(2) -0.1134(2) 0.0207(6) Uani 1 1 d . . .
C19 C 0.7000(3) 0.9931(3) -0.0134(2) 0.0287(7) Uani 1 1 d . . .
H19A H 0.6560 0.9562 0.0569 0.043 Uiso 1 1 calc R . .
H19B H 0.6741 1.0819 -0.0074 0.043 Uiso 1 1 calc R . .
H19C H 0.7952 0.9581 -0.0243 0.043 Uiso 1 1 calc R . .
C20 C 0.7087(3) 0.6967(3) -0.0189(2) 0.0239(6) Uani 1 1 d . . .
C21 C 0.8259(4) 0.6616(3) -0.1176(3) 0.0485(10) Uani 1 1 d . . .
H21A H 0.7996 0.6922 -0.1894 0.073 Uiso 1 1 calc R . .
H21B H 0.8636 0.5721 -0.1166 0.073 Uiso 1 1 calc R . .
H21C H 0.8915 0.6975 -0.1115 0.073 Uiso 1 1 calc R . .
C22 C 0.6983(3) 0.6127(2) 0.0852(2) 0.0210(6) Uani 1 1 d . . .
C23 C 0.8082(3) 0.5227(3) 0.1094(2) 0.0241(6) Uani 1 1 d . . .
H23 H 0.8918 0.5130 0.0582 0.029 Uiso 1 1 calc R . .
C24 C 0.7957(3) 0.4478(3) 0.2076(2) 0.0226(6) Uani 1 1 d . . .
H24 H 0.8722 0.3871 0.2223 0.027 Uiso 1 1 calc R . .
C25 C 0.5742(3) 0.5431(3) 0.2607(2) 0.0226(6) Uani 1 1 d . . .
H25 H 0.4919 0.5506 0.3135 0.027 Uiso 1 1 calc R . .
C26 C 0.5786(3) 0.6219(3) 0.1644(2) 0.0229(6) Uani 1 1 d . . .
H26 H 0.5007 0.6820 0.1520 0.027 Uiso 1 1 calc R . .
C27 C 0.9476(6) 0.7937(6) -0.4497(6) 0.0250(14) Uiso 0.493(4) 1 d P A 1
H27A H 1.0111 0.7193 -0.4871 0.030 Uiso 0.493(4) 1 calc PR A 1
H27B H 0.8648 0.7755 -0.4118 0.030 Uiso 0.493(4) 1 calc PR A 1
N7 N 0.9968(11) 0.8400(11) -0.3176(8) 0.030(3) Uiso 0.507(4) 1 d P A 2
C28 C 0.9054(11) 0.8609(12) -0.5003(11) 0.072(3) Uiso 0.507(4) 1 d P A 2
C29 C 0.9644(10) 0.8262(9) -0.4070(10) 0.062(2) Uiso 0.507(4) 1 d P A 2
H1H H 1.538(5) 0.788(5) -0.354(4) 0.077(16) Uiso 1 1 d . B 2

loop_
_atom_site_aniso_label
_atom_site_aniso_U_11
_atom_site_aniso_U_22
_atom_site_aniso_U_33
_atom_site_aniso_U_23
_atom_site_aniso_U_13
_atom_site_aniso_U_12
Ag1 0.03189(14) 0.02624(13) 0.02115(13) 0.01330(9) -0.00873(9) -0.01126(10)
Cl1 0.0459(12) 0.0468(12) 0.0398(12) 0.0063(9) -0.0208(9) -0.0059(9)
Cl2 0.0500(16) 0.0635(18) 0.0308(16) 0.0016(14) -0.0073(14) -0.0200(12)
S1 0.0249(4) 0.0313(4) 0.0214(4) 0.0051(3) -0.0050(3) -0.0151(3)
O1 0.0226(11) 0.0466(14) 0.0329(12) -0.0035(10) -0.0045(9) -0.0163(10)
O2 0.0414(13) 0.0576(15) 0.0221(11) -0.0059(10) -0.0003(10) -0.0305(12)
O3 0.0380(13) 0.0387(13) 0.0474(15) 0.0221(11) -0.0123(11) -0.0164(11)
O4 0.0414(14) 0.0384(13) 0.0208(11) 0.0010(9) 0.0005(10) -0.0211(12)
N1 0.0416(18) 0.0397(16) 0.0339(16) 0.0019(13) -0.0085(13) -0.0180(15)
N2 0.0415(18) 0.0391(16) 0.0329(15) -0.0051(12) -0.0067(13) -0.0190(14)
N3 0.0215(12) 0.0212(12) 0.0222(12) 0.0089(10) -0.0066(10) -0.0060(10)
N4 0.0290(13) 0.0208(12) 0.0183(12) 0.0085(9) -0.0061(10) -0.0091(11)
N5 0.0292(14) 0.0212(12) 0.0205(12) 0.0091(9) -0.0086(10) -0.0115(11)
N6 0.0232(12) 0.0187(12) 0.0178(12) 0.0049(9) -0.0060(10) -0.0081(10)
C1 0.0239(15) 0.0258(15) 0.0188(14) 0.0011(11) -0.0045(11) -0.0125(13)
C2 0.0302(17) 0.0315(17) 0.0278(17) 0.0043(13) -0.0070(13) -0.0078(14)
C3 0.041(2) 0.0340(18) 0.0291(17) 0.0082(14) -0.0096(15) -0.0136(16)
C4 0.049(2) 0.0397(18) 0.0177(15) 0.0018(13) -0.0056(14) -0.0291(17)
C5 0.0234(16) 0.0444(19) 0.0288(17) -0.0070(14) -0.0029(13) -0.0118(15)
C6 0.0278(16) 0.0343(17) 0.0250(16) -0.0004(13) -0.0076(13) -0.0090(14)
C7 0.046(2) 0.0371(18) 0.0214(16) -0.0019(13) 0.0003(14) -0.0273(16)
C8 0.044(2) 0.0331(17) 0.0237(16) 0.0003(13) -0.0036(14) -0.0213(16)
C9 0.0369(18) 0.0323(17) 0.0231(16) -0.0053(13) -0.0023(13) -0.0170(15)
C10 0.0391(19) 0.0318(17) 0.0202(15) -0.0030(12) -0.0026(13) -0.0230(15)
C11 0.043(2) 0.0363(18) 0.0248(16) 0.0003(13) -0.0090(14) -0.0193(16)
C12 0.0323(18) 0.0409(19) 0.0341(18) -0.0092(15) -0.0009(14) -0.0185(16)
C13 0.0308(16) 0.0261(15) 0.0223(15) 0.0092(12) -0.0125(12) -0.0110(13)
C14 0.0320(16) 0.0244(15) 0.0254(16) 0.0083(12) -0.0114(13) -0.0139(13)
C15 0.0204(14) 0.0142(13) 0.0203(14) 0.0045(11) -0.0038(11) -0.0011(11)
C16 0.0277(16) 0.0227(15) 0.0235(15) 0.0059(12) -0.0114(12) -0.0101(13)
C17 0.0226(15) 0.0206(14) 0.0290(16) 0.0078(12) -0.0087(12) -0.0081(12)
C18 0.0201(14) 0.0206(14) 0.0194(14) 0.0046(11) -0.0058(11) -0.0052(12)
C19 0.0423(19) 0.0279(16) 0.0225(15) 0.0076(12) -0.0164(14) -0.0160(14)
C20 0.0308(16) 0.0209(15) 0.0208(15) 0.0045(11) -0.0077(12) -0.0103(13)
C21 0.053(2) 0.0351(19) 0.0275(18) 0.0122(15) 0.0099(16) 0.0033(17)
C22 0.0248(15) 0.0191(14) 0.0205(14) 0.0018(11) -0.0071(12) -0.0086(12)
C23 0.0235(15) 0.0221(14) 0.0229(15) 0.0061(11) -0.0033(12) -0.0072(12)
C24 0.0225(15) 0.0207(14) 0.0234(15) 0.0059(11) -0.0076(12) -0.0063(12)
C25 0.0224(15) 0.0223(14) 0.0219(15) 0.0051(11) -0.0048(12) -0.0085(12)
C26 0.0236(15) 0.0183(14) 0.0233(15) 0.0047(11) -0.0070(12) -0.0036(12)

loop_
_atom_type_symbol
_atom_type_description
_atom_type_scat_dispersion_real
_atom_type_scat_dispersion_imag
_atom_type_scat_source
Ag Ag -0.8971 1.1015 'International Tables Vol C Tables 4.2.6.8 and 6.1.1.4'
Cl Cl 0.1484 0.1585 'International Tables Vol C Tables 4.2.6.8 and 6.1.1.4'
S S 0.1246 0.1234 'International Tables Vol C Tables 4.2.6.8 and 6.1.1.4'
O O 0.0106 0.0060 'International Tables Vol C Tables 4.2.6.8 and 6.1.1.4'
N N 0.0061 0.0033 'International Tables Vol C Tables 4.2.6.8 and 6.1.1.4'
C C 0.0033 0.0016 'International Tables Vol C Tables 4.2.6.8 and 6.1.1.4'
H H 0.0000 0.0000 'International Tables Vol C Tables 4.2.6.8 and 6.1.1.4'

loop_
_geom_angle_atom_site_label_1
_geom_angle_atom_site_label_2
_geom_angle_atom_site_label_3
_geom_angle
_geom_angle_site_symmetry_1
_geom_angle_site_symmetry_3
N6 Ag1 N3 172.68(9) 1_564 .
O3 S1 O1 113.54(14) . .
O3 S1 O2 112.89(15) . .
O1 S1 O2 112.33(14) . .
O3 S1 C1 105.79(14) . .
O1 S1 C1 106.39(13) . .
O2 S1 C1 105.06(13) . .
C10 O4 H1H 111(3) . .
N2 N1 C4 111.4(3) . .
N1 N2 C7 113.9(3) . .
C17 N3 C13 117.3(2) . .
C17 N3 Ag1 122.07(18) . .
C13 N3 Ag1 120.34(19) . .
C18 N4 N5 116.6(2) . .
C20 N5 N4 115.8(2) . .
C24 N6 C25 117.3(2) . .
C24 N6 Ag1 121.16(18) . 1_546
C25 N6 Ag1 121.51(18) . 1_546
C6 C1 C2 120.3(3) . .
C6 C1 S1 120.1(2) . .
C2 C1 S1 119.6(2) . .
C3 C2 C1 120.1(3) . .
C3 C2 H2 119.9 . .
C1 C2 H2 119.9 . .
C2 C3 C4 119.9(3) . .
C2 C3 H3 120.0 . .
C4 C3 H3 120.0 . .
C5 C4 C3 120.1(3) . .
C5 C4 N1 125.2(3) . .
C3 C4 N1 114.7(3) . .
C4 C5 C6 120.0(3) . .
C4 C5 H5 120.0 . .
C6 C5 H5 120.0 . .
C1 C6 C5 119.5(3) . .
C1 C6 H6 120.3 . .
C5 C6 H6 120.3 . .
C8 C7 C12 119.8(3) . .
C8 C7 N2 114.1(3) . .
C12 C7 N2 126.0(3) . .
C7 C8 C9 121.2(3) . .
C7 C8 H8 119.4 . .
C9 C8 H8 119.4 . .
C8 C9 C10 119.1(3) . .
C8 C9 H9 120.4 . .
C10 C9 H9 120.4 . .
O4 C10 C9 122.0(3) . .
O4 C10 C11 117.7(3) . .
C9 C10 C11 120.3(3) . .
C12 C11 C10 120.3(3) . .
C12 C11 H11 119.9 . .
C10 C11 H11 119.9 . .
C11 C12 C7 119.2(3) . .
C11 C12 H12 120.4 . .
C7 C12 H12 120.4 . .
N3 C13 C14 123.0(3) . .
N3 C13 H13 118.5 . .
C14 C13 H13 118.5 . .
C13 C14 C15 119.7(3) . .
C13 C14 H14 120.2 . .
C15 C14 H14 120.2 . .
C14 C15 C16 117.0(2) . .
C14 C15 C18 121.6(2) . .
C16 C15 C18 121.4(3) . .
C17 C16 C15 119.8(3) . .
C17 C16 H16 120.1 . .
C15 C16 H16 120.1 . .
N3 C17 C16 123.3(3) . .
N3 C17 H17 118.4 . .
C16 C17 H17 118.4 . .
N4 C18 C15 116.3(2) . .
N4 C18 C19 123.7(2) . .
C15 C18 C19 120.0(2) . .
C18 C19 H19A 109.5 . .
C18 C19 H19B 109.5 . .
H19A C19 H19B 109.5 . .
C18 C19 H19C 109.5 . .
H19A C19 H19C 109.5 . .
H19B C19 H19C 109.5 . .
N5 C20 C22 116.7(2) . .
N5 C20 C21 123.6(3) . .
C22 C20 C21 119.7(3) . .
C20 C21 H21A 109.5 . .
C20 C21 H21B 109.5 . .
H21A C21 H21B 109.5 . .
C20 C21 H21C 109.5 . .
H21A C21 H21C 109.5 . .
H21B C21 H21C 109.5 . .
C23 C22 C26 116.9(2) . .
C23 C22 C20 121.4(2) . .
C26 C22 C20 121.7(3) . .
C24 C23 C22 120.0(3) . .
C24 C23 H23 120.0 . .
C22 C23 H23 120.0 . .
N6 C24 C23 123.2(3) . .
N6 C24 H24 118.4 . .
C23 C24 H24 118.4 . .
N6 C25 C26 123.1(3) . .
N6 C25 H25 118.5 . .
C26 C25 H25 118.5 . .
C25 C26 C22 119.6(3) . .
C25 C26 H26 120.2 . .
C22 C26 H26 120.2 . .
Cl1 C27 Cl2 111.4(4) . .
Cl1 C27 H27A 109.3 . .
Cl2 C27 H27A 109.3 . .
Cl1 C27 H27B 109.3 . .
Cl2 C27 H27B 109.3 . .
H27A C27 H27B 108.0 . .
N7 C29 C28 157.4(12) . .

loop_
_geom_bond_atom_site_label_1
_geom_bond_atom_site_label_2
_geom_bond_distance
_geom_bond_site_symmetry_2
Ag1 N6 2.161(2) 1_564
Ag1 N3 2.167(2) .
Cl1 C27 1.721(6) .
Cl2 C27 1.754(8) .
S1 O3 1.450(2) .
S1 O1 1.451(2) .
S1 O2 1.459(2) .
S1 C1 1.781(3) .
O4 C10 1.363(3) .
O4 H1H 0.88(5) .
N1 N2 1.236(4) .
N1 C4 1.452(4) .
N2 C7 1.441(4) .
N3 C17 1.334(4) .
N3 C13 1.346(4) .
N4 C18 1.284(4) .
N4 N5 1.386(3) .
N5 C20 1.280(4) .
N6 C24 1.339(4) .
N6 C25 1.344(4) .
N6 Ag1 2.161(2) 1_546
C1 C6 1.385(4) .
C1 C2 1.389(4) .
C2 C3 1.378(4) .
C2 H2 0.9500 .
C3 C4 1.388(5) .
C3 H3 0.9500 .
C4 C5 1.387(5) .
C5 C6 1.393(4) .
C5 H5 0.9500 .
C6 H6 0.9500 .
C7 C8 1.375(5) .
C7 C12 1.404(5) .
C8 C9 1.385(4) .
C8 H8 0.9500 .
C9 C10 1.390(4) .
C9 H9 0.9500 .
C10 C11 1.390(5) .
C11 C12 1.388(4) .
C11 H11 0.9500 .
C12 H12 0.9500 .
C13 C14 1.382(4) .
C13 H13 0.9500 .
C14 C15 1.391(4) .
C14 H14 0.9500 .
C15 C16 1.394(4) .
C15 C18 1.484(4) .
C16 C17 1.380(4) .
C16 H16 0.9500 .
C17 H17 0.9500 .
C18 C19 1.498(4) .
C19 H19A 0.9800 .
C19 H19B 0.9800 .
C19 H19C 0.9800 .
C20 C22 1.485(4) .
C20 C21 1.497(4) .
C21 H21A 0.9800 .
C21 H21B 0.9800 .
C21 H21C 0.9800 .
C22 C23 1.390(4) .
C22 C26 1.397(4) .
C23 C24 1.376(4) .
C23 H23 0.9500 .
C24 H24 0.9500 .
C25 C26 1.379(4) .
C25 H25 0.9500 .
C26 H26 0.9500 .
C27 H27A 0.9900 .
C27 H27B 0.9900 .
N7 C29 1.284(14) .
C28 C29 1.412(17) .

loop_
_geom_torsion_atom_site_label_1
_geom_torsion_atom_site_label_2
_geom_torsion_atom_site_label_3
_geom_torsion_atom_site_label_4
_geom_torsion
_geom_torsion_site_symmetry_1
C4 N1 N2 C7 179.3(2) .
N6 Ag1 N3 C17 97.9(7) 1_564
N6 Ag1 N3 C13 -88.3(7) 1_564
C18 N4 N5 C20 -104.2(3) .
O3 S1 C1 C6 -23.5(3) .
O1 S1 C1 C6 -144.6(2) .
O2 S1 C1 C6 96.1(3) .
O3 S1 C1 C2 159.1(2) .
O1 S1 C1 C2 38.0(3) .
O2 S1 C1 C2 -81.3(3) .
C6 C1 C2 C3 0.3(5) .
S1 C1 C2 C3 177.6(2) .
C1 C2 C3 C4 -0.6(5) .
C2 C3 C4 C5 -0.4(5) .
C2 C3 C4 N1 178.1(3) .
N2 N1 C4 C5 -0.7(4) .
N2 N1 C4 C3 -179.2(3) .
C3 C4 C5 C6 1.8(5) .
N1 C4 C5 C6 -176.7(3) .
C2 C1 C6 C5 1.0(5) .
S1 C1 C6 C5 -176.3(2) .
C4 C5 C6 C1 -2.1(5) .
N1 N2 C7 C8 178.2(3) .
N1 N2 C7 C12 -1.7(4) .
C12 C7 C8 C9 -0.1(5) .
N2 C7 C8 C9 -180.0(3) .
C7 C8 C9 C10 0.1(5) .
C8 C9 C10 O4 -179.7(3) .
C8 C9 C10 C11 -0.5(4) .
O4 C10 C11 C12 -179.9(3) .
C9 C10 C11 C12 0.8(5) .
C10 C11 C12 C7 -0.8(5) .
C8 C7 C12 C11 0.4(5) .
N2 C7 C12 C11 -179.7(3) .
C17 N3 C13 C14 1.1(4) .
Ag1 N3 C13 C14 -173.0(2) .
N3 C13 C14 C15 -0.7(5) .
C13 C14 C15 C16 -0.3(4) .
C13 C14 C15 C18 179.8(3) .
C14 C15 C16 C17 0.9(4) .
C18 C15 C16 C17 -179.2(3) .
C13 N3 C17 C16 -0.4(4) .
Ag1 N3 C17 C16 173.6(2) .
C15 C16 C17 N3 -0.6(5) .
N5 N4 C18 C15 -178.3(2) .
N5 N4 C18 C19 4.0(4) .
C14 C15 C18 N4 15.9(4) .
C16 C15 C18 N4 -163.9(3) .
C14 C15 C18 C19 -166.3(3) .
C16 C15 C18 C19 13.9(4) .
N4 N5 C20 C22 -178.5(2) .
N4 N5 C20 C21 3.1(4) .
N5 C20 C22 C23 -158.3(3) .
C21 C20 C22 C23 20.2(4) .
N5 C20 C22 C26 20.3(4) .
C21 C20 C22 C26 -161.2(3) .
C26 C22 C23 C24 0.1(4) .
C20 C22 C23 C24 178.8(3) .
C25 N6 C24 C23 -0.2(4) .
Ag1 N6 C24 C23 -177.3(2) 1_546
C22 C23 C24 N6 0.1(4) .
C24 N6 C25 C26 0.1(4) .
Ag1 N6 C25 C26 177.2(2) 1_546
N6 C25 C26 C22 0.1(4) .
C23 C22 C26 C25 -0.3(4) .
C20 C22 C26 C25 -178.9(3) .
